data_7048531
loop_
_publ_author_name
'Luna Barros, Mariana'
'Cushion, Michael G.'
'Schwarz, Andrew D.'
'Turner, Zo\"e R'
'Mountford, Philip'

_publ_section_title
;
 Magnesium, calcium and zinc [N<sub>2</sub>N'] heteroscorpionate
 complexes.
;
_journal_issue 13
_journal_name_full 'Dalton transactions (Cambridge, England : 2003)'
_journal_page_first 4124
_journal_page_last 4138
_journal_paper_doi 10.1039/c8dt04985h
_journal_volume 48
_journal_year 2019
_chemical_formula_moiety 'C31 H51 N5 Si'
_chemical_formula_sum 'C31 H51 N5 Si'
_chemical_formula_weight 521.86
_chemical_melting_point ?
_chemical_name_common HC(tBupz)2SiMe2N(H)Ph
_chemical_name_systematic
; 
(tBupz)2CHSiMe2NHPh
;
_space_group_IT_number 14
_space_group_name_Hall '-P 2ybc'
_space_group_name_H-M_alt 'P 1 21/c 1'
_symmetry_cell_setting monoclinic
_symmetry_space_group_name_Hall '-P 2ybc'
_symmetry_space_group_name_H-M 'P 1 21/c 1'
_atom_sites_solution_hydrogens geom
_atom_sites_solution_primary direct
_atom_sites_solution_secondary difmap
_audit_creation_method SHELXL-97
_audit_update_record
;
2018-12-18 deposited with the CCDC.
2019-01-08 downloaded from the CCDC.
;
_cell_angle_alpha 90.00
_cell_angle_beta 97.144(1)
_cell_angle_gamma 90.00
_cell_formula_units_Z 4
_cell_length_a 8.8605(1)
_cell_length_b 19.3115(2)
_cell_length_c 19.2772(2)
_cell_measurement_reflns_used 27760
_cell_measurement_temperature 150(2)
_cell_measurement_theta_max 27.485
_cell_measurement_theta_min 5.097
_cell_volume 3272.91(6)
_computing_cell_refinement 'HKL Scalepack (Otwinowski & Minor 1997)'
_computing_data_collection 'Collect (Nonius BV, 1997-2000)'
_computing_data_reduction 'HKL Denzo and Scalepack (Otwinowski & Minor 1997)'
_computing_molecular_graphics 'Bruker SHELXTL'
_computing_publication_material 'Bruker SHELXTL'
_computing_structure_refinement 'SHELXL-97 (Sheldrick, 1997)'
_computing_structure_solution 'SHELXS-97 (Sheldrick, 1997)'
_diffrn_ambient_temperature 150(2)
_diffrn_detector_area_resol_mean 9
_diffrn_measured_fraction_theta_full 0.990
_diffrn_measured_fraction_theta_max 0.990
_diffrn_measurement_device_type KappaCCD
_diffrn_measurement_method CCD
_diffrn_radiation_monochromator graphite
_diffrn_radiation_source 'fine-focus sealed tube'
_diffrn_radiation_type MoK\a
_diffrn_radiation_wavelength 0.71073
_diffrn_reflns_av_R_equivalents 0.0426
_diffrn_reflns_av_sigmaI/netI 0.0304
_diffrn_reflns_limit_h_max 11
_diffrn_reflns_limit_h_min -11
_diffrn_reflns_limit_k_max 25
_diffrn_reflns_limit_k_min -25
_diffrn_reflns_limit_l_max 25
_diffrn_reflns_limit_l_min -25
_diffrn_reflns_number 27112
_diffrn_reflns_theta_full 27.49
_diffrn_reflns_theta_max 27.49
_diffrn_reflns_theta_min 5.10
_exptl_absorpt_coefficient_mu 0.097
_exptl_absorpt_correction_T_max 0.980
_exptl_absorpt_correction_T_min 0.970
_exptl_absorpt_correction_type multi-scan
_exptl_absorpt_process_details 'DENZO/SCALEPACK (Otwinowski & Minor, 1997)'
_exptl_crystal_colour clear_pale_colourless
_exptl_crystal_density_diffrn 1.059
_exptl_crystal_density_meas ?
_exptl_crystal_density_method 'not measured'
_exptl_crystal_description plate
_exptl_crystal_F_000 1144
_exptl_crystal_size_max 0.56
_exptl_crystal_size_mid 0.30
_exptl_crystal_size_min 0.22
_refine_diff_density_max 0.293
_refine_diff_density_min -0.252
_refine_diff_density_rms 0.042
_refine_ls_extinction_method none
_refine_ls_goodness_of_fit_ref 1.023
_refine_ls_hydrogen_treatment constr
_refine_ls_matrix_type full
_refine_ls_number_parameters 348
_refine_ls_number_reflns 7443
_refine_ls_number_restraints 0
_refine_ls_restrained_S_all 1.023
_refine_ls_R_factor_all 0.0565
_refine_ls_R_factor_gt 0.0464
_refine_ls_shift/su_max 0.000
_refine_ls_shift/su_mean 0.000
_refine_ls_structure_factor_coef Fsqd
_refine_ls_weighting_details 'calc w=1/[\s^2^(Fo^2^)+(0.0627P)^2^+1.2011P] where P=(Fo^2^+2Fc^2^)/3'
_refine_ls_weighting_scheme calc
_refine_ls_wR_factor_gt 0.1183
_refine_ls_wR_factor_ref 0.1266
_reflns_number_gt 6307
_reflns_number_total 7443
_reflns_threshold_expression >2sigma(I)
_cod_data_source_file c8dt04985h2.cif
_cod_data_source_block (tBupz)2CHSiMe2NHPh
_cod_depositor_comments
;
The following automatic conversions were performed:

'_chemical_melting_point' value 'not measured' was changed to '?' -
the value is undefined or not given.

'_symmetry_cell_setting' value 'Monoclinic' changed to 'monoclinic'
according to
/home/data/users/saulius/crontab/automatic-downloads/rss-feeds/RSC/lib/dictionaries/cif_core.dic
dictionary named 'cif_core.dic' version 2.4.2 from 2011-04-26.

'_exptl_crystal_density_meas' value 'not measured' was changed to '?'
- the value is perceived as not measured.

Automatic conversion script
Id: cif_fix_values 4973 2017-02-22 13:04:09Z antanas 

 Adding full bibliography for 7048527--7048538.cif.
;
_cod_original_sg_symbol_H-M P2(1)/c
_cod_database_code 7048531

loop_
_symmetry_equiv_pos_as_xyz
'x, y, z'
'-x, y+1/2, -z+1/2'
'-x, -y, -z'
'x, -y-1/2, z-1/2'

loop_
_atom_site_label
_atom_site_type_symbol
_atom_site_fract_x
_atom_site_fract_y
_atom_site_fract_z
_atom_site_U_iso_or_equiv
_atom_site_adp_type
_atom_site_occupancy
_atom_site_symmetry_multiplicity
_atom_site_calc_flag
_atom_site_refinement_flags
Si1 Si 0.24106(4) 0.649421(18) 0.498718(18) 0.02586(10) Uani 1 1 d .
N1 N 0.11704(13) 0.69023(6) 0.43499(6) 0.0314(3) Uani 1 1 d .
H1 H 0.1243 0.7357 0.4349 0.038 Uiso 1 1 calc R
N2 N 0.37890(12) 0.78749(5) 0.51006(5) 0.0246(2) Uani 1 1 d .
N3 N 0.26367(12) 0.82898(6) 0.47871(6) 0.0268(2) Uani 1 1 d .
N4 N 0.39836(12) 0.71305(5) 0.61684(5) 0.0236(2) Uani 1 1 d .
N5 N 0.48508(12) 0.65445(5) 0.61903(5) 0.0247(2) Uani 1 1 d .
C1 C 0.13697(19) 0.60035(9) 0.56100(8) 0.0426(4) Uani 1 1 d .
H1A H 0.0721 0.5653 0.5354 0.064 Uiso 1 1 calc R
H1B H 0.0738 0.6323 0.5844 0.064 Uiso 1 1 calc R
H1C H 0.2102 0.5776 0.5960 0.064 Uiso 1 1 calc R
C2 C 0.37433(19) 0.59203(9) 0.45918(8) 0.0418(4) Uani 1 1 d .
H2A H 0.3167 0.5562 0.4313 0.063 Uiso 1 1 calc R
H2B H 0.4439 0.5702 0.4963 0.063 Uiso 1 1 calc R
H2C H 0.4328 0.6194 0.4290 0.063 Uiso 1 1 calc R
C3 C 0.31518(14) 0.73061(6) 0.54977(6) 0.0240(2) Uani 1 1 d .
H3 H 0.2198 0.7517 0.5631 0.029 Uiso 1 1 calc R
C4 C 0.00770(15) 0.66322(7) 0.38383(7) 0.0275(3) Uani 1 1 d .
C5 C -0.01953(18) 0.59221(8) 0.37677(8) 0.0378(3) Uani 1 1 d .
H5 H 0.0384 0.5607 0.4072 0.045 Uiso 1 1 calc R
C6 C -0.13083(19) 0.56722(9) 0.32563(8) 0.0443(4) Uani 1 1 d .
H6 H -0.1477 0.5187 0.3213 0.053 Uiso 1 1 calc R
C7 C -0.21734(18) 0.61207(9) 0.28096(8) 0.0427(4) Uani 1 1 d .
H7 H -0.2938 0.5947 0.2464 0.051 Uiso 1 1 calc R
C8 C -0.19117(16) 0.68248(9) 0.28722(7) 0.0373(3) Uani 1 1 d .
H8 H -0.2497 0.7137 0.2567 0.045 Uiso 1 1 calc R
C9 C -0.08001(15) 0.70791(7) 0.33783(7) 0.0304(3) Uani 1 1 d .
H9 H -0.0631 0.7564 0.3414 0.036 Uiso 1 1 calc R
C10 C 0.33026(15) 0.87694(7) 0.44361(7) 0.0290(3) Uani 1 1 d .
C11 C 0.48813(16) 0.86681(8) 0.45198(7) 0.0324(3) Uani 1 1 d .
H11 H 0.5608 0.8944 0.4324 0.039 Uiso 1 1 calc R
C12 C 0.51856(14) 0.80916(7) 0.49412(7) 0.0272(3) Uani 1 1 d .
C13 C 0.23670(17) 0.93198(8) 0.40143(8) 0.0352(3) Uani 1 1 d .
C14 C 0.0985(3) 0.95097(13) 0.43585(14) 0.0808(8) Uani 1 1 d .
H14A H 0.1307 0.9680 0.4833 0.121 Uiso 1 1 calc R
H14B H 0.0339 0.9100 0.4381 0.121 Uiso 1 1 calc R
H14C H 0.0410 0.9872 0.4085 0.121 Uiso 1 1 calc R
C15 C 0.1873(3) 0.90352(11) 0.32778(10) 0.0617(5) Uani 1 1 d .
H15A H 0.1229 0.8626 0.3309 0.093 Uiso 1 1 calc R
H15B H 0.2775 0.8906 0.3060 0.093 Uiso 1 1 calc R
H15C H 0.1300 0.9391 0.2994 0.093 Uiso 1 1 calc R
C16 C 0.3354(2) 0.99579(9) 0.39419(12) 0.0569(5) Uani 1 1 d .
H16A H 0.3745 1.0131 0.4407 0.085 Uiso 1 1 calc R
H16B H 0.2743 1.0318 0.3683 0.085 Uiso 1 1 calc R
H16C H 0.4208 0.9833 0.3689 0.085 Uiso 1 1 calc R
C17 C 0.67617(15) 0.77945(8) 0.51787(7) 0.0304(3) Uani 1 1 d .
C18 C 0.79352(17) 0.82116(10) 0.48260(9) 0.0436(4) Uani 1 1 d .
H18A H 0.7692 0.8180 0.4317 0.065 Uiso 1 1 calc R
H18B H 0.8954 0.8023 0.4966 0.065 Uiso 1 1 calc R
H18C H 0.7907 0.8698 0.4970 0.065 Uiso 1 1 calc R
C19 C 0.71824(16) 0.78759(8) 0.59721(8) 0.0355(3) Uani 1 1 d .
H19A H 0.6469 0.7609 0.6216 0.053 Uiso 1 1 calc R
H19B H 0.7129 0.8366 0.6099 0.053 Uiso 1 1 calc R
H19C H 0.8218 0.7704 0.6107 0.053 Uiso 1 1 calc R
C20 C 0.68668(18) 0.70368(8) 0.49543(8) 0.0380(3) Uani 1 1 d .
H20A H 0.6587 0.7000 0.4448 0.057 Uiso 1 1 calc R
H20B H 0.6171 0.6755 0.5194 0.057 Uiso 1 1 calc R
H20C H 0.7910 0.6870 0.5078 0.057 Uiso 1 1 calc R
C21 C 0.53994(15) 0.64608(7) 0.68604(6) 0.0262(3) Uani 1 1 d .
C22 C 0.48561(15) 0.69882(7) 0.72716(7) 0.0277(3) Uani 1 1 d .
H22 H 0.5082 0.7043 0.7763 0.033 Uiso 1 1 calc R
C23 C 0.39359(14) 0.74086(7) 0.68229(6) 0.0257(3) Uani 1 1 d .
C24 C 0.64227(16) 0.58493(7) 0.70752(7) 0.0316(3) Uani 1 1 d .
C25 C 0.7718(2) 0.58190(10) 0.66226(10) 0.0521(4) Uani 1 1 d .
H25A H 0.7296 0.5786 0.6129 0.078 Uiso 1 1 calc R
H25B H 0.8353 0.5412 0.6752 0.078 Uiso 1 1 calc R
H25C H 0.8338 0.6239 0.6696 0.078 Uiso 1 1 calc R
C26 C 0.5460(2) 0.51879(8) 0.69721(9) 0.0467(4) Uani 1 1 d .
H26A H 0.5006 0.5155 0.6483 0.070 Uiso 1 1 calc R
H26B H 0.4651 0.5203 0.7276 0.070 Uiso 1 1 calc R
H26C H 0.6107 0.4783 0.7092 0.070 Uiso 1 1 calc R
C27 C 0.7072(2) 0.59123(9) 0.78471(8) 0.0475(4) Uani 1 1 d .
H27A H 0.6236 0.5920 0.8136 0.071 Uiso 1 1 calc R
H27B H 0.7660 0.6342 0.7919 0.071 Uiso 1 1 calc R
H27C H 0.7735 0.5516 0.7980 0.071 Uiso 1 1 calc R
C28 C 0.30133(15) 0.80351(8) 0.69960(7) 0.0322(3) Uani 1 1 d .
C29 C 0.33500(19) 0.81721(9) 0.77857(8) 0.0403(3) Uani 1 1 d .
H29A H 0.4434 0.8276 0.7906 0.060 Uiso 1 1 calc R
H29B H 0.3086 0.7761 0.8043 0.060 Uiso 1 1 calc R
H29C H 0.2744 0.8567 0.7911 0.060 Uiso 1 1 calc R
C30 C 0.3431(2) 0.86831(8) 0.66043(9) 0.0449(4) Uani 1 1 d .
H30A H 0.4523 0.8773 0.6712 0.067 Uiso 1 1 calc R
H30B H 0.2858 0.9080 0.6750 0.067 Uiso 1 1 calc R
H30C H 0.3178 0.8611 0.6100 0.067 Uiso 1 1 calc R
C31 C 0.12991(18) 0.78825(11) 0.68359(10) 0.0541(5) Uani 1 1 d .
H31A H 0.1013 0.7864 0.6329 0.081 Uiso 1 1 calc R
H31B H 0.0721 0.8250 0.7034 0.081 Uiso 1 1 calc R
H31C H 0.1072 0.7437 0.7043 0.081 Uiso 1 1 calc R

loop_
_atom_site_aniso_label
_atom_site_aniso_U_11
_atom_site_aniso_U_22
_atom_site_aniso_U_33
_atom_site_aniso_U_23
_atom_site_aniso_U_13
_atom_site_aniso_U_12
Si1 0.02957(19) 0.02449(18) 0.02225(18) -0.00004(13) -0.00176(13) -0.00050(13)
N1 0.0347(6) 0.0265(6) 0.0301(6) -0.0002(4) -0.0072(5) -0.0022(5)
N2 0.0248(5) 0.0250(5) 0.0240(5) 0.0015(4) 0.0027(4) 0.0012(4)
N3 0.0255(5) 0.0255(5) 0.0289(5) 0.0025(4) 0.0013(4) 0.0027(4)
N4 0.0247(5) 0.0258(5) 0.0201(5) -0.0014(4) 0.0021(4) 0.0007(4)
N5 0.0269(5) 0.0250(5) 0.0219(5) -0.0006(4) 0.0018(4) 0.0015(4)
C1 0.0470(9) 0.0410(8) 0.0380(8) 0.0081(6) -0.0009(7) -0.0131(7)
C2 0.0448(8) 0.0410(8) 0.0371(8) -0.0136(6) -0.0054(6) 0.0084(7)
C3 0.0241(6) 0.0267(6) 0.0210(6) 0.0012(5) 0.0016(4) -0.0003(5)
C4 0.0265(6) 0.0324(7) 0.0230(6) -0.0003(5) 0.0009(5) -0.0003(5)
C5 0.0411(8) 0.0330(7) 0.0359(7) 0.0020(6) -0.0091(6) -0.0020(6)
C6 0.0491(9) 0.0387(8) 0.0415(8) -0.0039(7) -0.0079(7) -0.0103(7)
C7 0.0364(8) 0.0553(10) 0.0333(7) -0.0054(7) -0.0087(6) -0.0065(7)
C8 0.0318(7) 0.0511(9) 0.0275(7) 0.0027(6) -0.0025(5) 0.0061(6)
C9 0.0314(7) 0.0341(7) 0.0252(6) 0.0008(5) 0.0018(5) 0.0034(5)
C10 0.0323(7) 0.0273(6) 0.0279(6) 0.0020(5) 0.0053(5) 0.0016(5)
C11 0.0300(7) 0.0349(7) 0.0335(7) 0.0066(6) 0.0085(5) -0.0005(5)
C12 0.0255(6) 0.0316(6) 0.0253(6) 0.0007(5) 0.0059(5) 0.0001(5)
C13 0.0360(7) 0.0304(7) 0.0392(8) 0.0094(6) 0.0052(6) 0.0045(6)
C14 0.0742(14) 0.0824(16) 0.0952(17) 0.0511(14) 0.0476(13) 0.0479(13)
C15 0.0745(13) 0.0524(11) 0.0515(11) 0.0097(9) -0.0184(9) 0.0094(10)
C16 0.0604(11) 0.0363(9) 0.0718(13) 0.0164(8) -0.0009(9) -0.0007(8)
C17 0.0230(6) 0.0379(7) 0.0312(7) 0.0054(5) 0.0066(5) 0.0023(5)
C18 0.0277(7) 0.0554(10) 0.0499(9) 0.0134(8) 0.0131(6) 0.0004(7)
C19 0.0253(6) 0.0450(8) 0.0353(7) 0.0031(6) 0.0000(5) -0.0040(6)
C20 0.0363(8) 0.0426(8) 0.0369(8) 0.0034(6) 0.0120(6) 0.0084(6)
C21 0.0278(6) 0.0283(6) 0.0222(6) 0.0008(5) 0.0018(5) -0.0024(5)
C22 0.0295(6) 0.0335(7) 0.0199(6) -0.0026(5) 0.0026(5) -0.0037(5)
C23 0.0248(6) 0.0296(6) 0.0231(6) -0.0039(5) 0.0050(5) -0.0042(5)
C24 0.0364(7) 0.0316(7) 0.0257(6) 0.0033(5) -0.0009(5) 0.0050(5)
C25 0.0462(9) 0.0605(11) 0.0514(10) 0.0135(8) 0.0131(8) 0.0227(8)
C26 0.0619(10) 0.0308(8) 0.0441(9) 0.0033(6) -0.0061(7) 0.0007(7)
C27 0.0544(10) 0.0486(9) 0.0352(8) 0.0039(7) -0.0117(7) 0.0077(8)
C28 0.0300(7) 0.0368(7) 0.0301(7) -0.0085(6) 0.0050(5) 0.0023(5)
C29 0.0454(8) 0.0447(8) 0.0320(7) -0.0115(6) 0.0099(6) 0.0025(7)
C30 0.0652(11) 0.0333(8) 0.0369(8) -0.0057(6) 0.0088(7) 0.0095(7)
C31 0.0301(8) 0.0786(13) 0.0543(10) -0.0270(9) 0.0076(7) 0.0070(8)

loop_
_atom_type_symbol
_atom_type_description
_atom_type_scat_dispersion_real
_atom_type_scat_dispersion_imag
_atom_type_scat_source
C C 0.0033 0.0016 'International Tables Vol C Tables 4.2.6.8 and 6.1.1.4'
H H 0.0000 0.0000 'International Tables Vol C Tables 4.2.6.8 and 6.1.1.4'
N N 0.0061 0.0033 'International Tables Vol C Tables 4.2.6.8 and 6.1.1.4'
Si Si 0.0817 0.0704 'International Tables Vol C Tables 4.2.6.8 and 6.1.1.4'

loop_
_geom_angle_atom_site_label_1
_geom_angle_atom_site_label_2
_geom_angle_atom_site_label_3
_geom_angle
N1 Si1 C2 111.17(7)
N1 Si1 C1 111.56(7)
C2 Si1 C1 110.69(8)
N1 Si1 C3 97.94(6)
C2 Si1 C3 120.27(7)
C1 Si1 C3 104.48(7)
C4 N1 Si1 130.90(10)
C4 N1 H1 114.5
Si1 N1 H1 114.5
C12 N2 N3 111.29(10)
C12 N2 C3 138.37(11)
N3 N2 C3 110.30(10)
C10 N3 N2 106.10(10)
N5 N4 C23 112.10(10)
N5 N4 C3 116.36(10)
C23 N4 C3 131.10(11)
C21 N5 N4 105.46(10)
Si1 C1 H1A 109.5
Si1 C1 H1B 109.5
H1A C1 H1B 109.5
Si1 C1 H1C 109.5
H1A C1 H1C 109.5
H1B C1 H1C 109.5
Si1 C2 H2A 109.5
Si1 C2 H2B 109.5
H2A C2 H2B 109.5
Si1 C2 H2C 109.5
H2A C2 H2C 109.5
H2B C2 H2C 109.5
N4 C3 N2 116.65(10)
N4 C3 Si1 111.71(8)
N2 C3 Si1 117.74(8)
N4 C3 H3 102.6
N2 C3 H3 102.6
Si1 C3 H3 102.6
N1 C4 C5 122.18(12)
N1 C4 C9 119.93(12)
C5 C4 C9 117.89(12)
C6 C5 C4 120.56(14)
C6 C5 H5 119.7
C4 C5 H5 119.7
C7 C6 C5 120.85(15)
C7 C6 H6 119.6
C5 C6 H6 119.6
C8 C7 C6 119.17(14)
C8 C7 H7 120.4
C6 C7 H7 120.4
C7 C8 C9 120.44(14)
C7 C8 H8 119.8
C9 C8 H8 119.8
C8 C9 C4 121.09(14)
C8 C9 H9 119.5
C4 C9 H9 119.5
N3 C10 C11 110.14(12)
N3 C10 C13 120.86(12)
C11 C10 C13 128.99(12)
C12 C11 C10 107.37(12)
C12 C11 H11 126.3
C10 C11 H11 126.3
N2 C12 C11 105.09(11)
N2 C12 C17 129.27(12)
C11 C12 C17 125.62(12)
C14 C13 C10 110.69(13)
C14 C13 C16 110.46(17)
C10 C13 C16 109.43(13)
C14 C13 C15 109.89(18)
C10 C13 C15 108.55(13)
C16 C13 C15 107.76(15)
C13 C14 H14A 109.5
C13 C14 H14B 109.5
H14A C14 H14B 109.5
C13 C14 H14C 109.5
H14A C14 H14C 109.5
H14B C14 H14C 109.5
C13 C15 H15A 109.5
C13 C15 H15B 109.5
H15A C15 H15B 109.5
C13 C15 H15C 109.5
H15A C15 H15C 109.5
H15B C15 H15C 109.5
C13 C16 H16A 109.5
C13 C16 H16B 109.5
H16A C16 H16B 109.5
C13 C16 H16C 109.5
H16A C16 H16C 109.5
H16B C16 H16C 109.5
C12 C17 C20 111.09(12)
C12 C17 C19 111.08(11)
C20 C17 C19 111.29(12)
C12 C17 C18 108.30(12)
C20 C17 C18 107.89(12)
C19 C17 C18 107.01(12)
C17 C18 H18A 109.5
C17 C18 H18B 109.5
H18A C18 H18B 109.5
C17 C18 H18C 109.5
H18A C18 H18C 109.5
H18B C18 H18C 109.5
C17 C19 H19A 109.5
C17 C19 H19B 109.5
H19A C19 H19B 109.5
C17 C19 H19C 109.5
H19A C19 H19C 109.5
H19B C19 H19C 109.5
C17 C20 H20A 109.5
C17 C20 H20B 109.5
H20A C20 H20B 109.5
C17 C20 H20C 109.5
H20A C20 H20C 109.5
H20B C20 H20C 109.5
N5 C21 C22 110.38(11)
N5 C21 C24 119.57(11)
C22 C21 C24 130.04(12)
C23 C22 C21 106.81(11)
C23 C22 H22 126.6
C21 C22 H22 126.6
N4 C23 C22 105.21(11)
N4 C23 C28 126.18(12)
C22 C23 C28 128.59(12)
C21 C24 C25 109.92(12)
C21 C24 C27 110.08(12)
C25 C24 C27 109.86(14)
C21 C24 C26 108.00(12)
C25 C24 C26 109.84(14)
C27 C24 C26 109.11(13)
C24 C25 H25A 109.5
C24 C25 H25B 109.5
H25A C25 H25B 109.5
C24 C25 H25C 109.5
H25A C25 H25C 109.5
H25B C25 H25C 109.5
C24 C26 H26A 109.5
C24 C26 H26B 109.5
H26A C26 H26B 109.5
C24 C26 H26C 109.5
H26A C26 H26C 109.5
H26B C26 H26C 109.5
C24 C27 H27A 109.5
C24 C27 H27B 109.5
H27A C27 H27B 109.5
C24 C27 H27C 109.5
H27A C27 H27C 109.5
H27B C27 H27C 109.5
C23 C28 C30 111.88(12)
C23 C28 C29 108.12(12)
C30 C28 C29 108.59(12)
C23 C28 C31 110.34(12)
C30 C28 C31 110.51(15)
C29 C28 C31 107.24(12)
C28 C29 H29A 109.5
C28 C29 H29B 109.5
H29A C29 H29B 109.5
C28 C29 H29C 109.5
H29A C29 H29C 109.5
H29B C29 H29C 109.5
C28 C30 H30A 109.5
C28 C30 H30B 109.5
H30A C30 H30B 109.5
C28 C30 H30C 109.5
H30A C30 H30C 109.5
H30B C30 H30C 109.5
C28 C31 H31A 109.5
C28 C31 H31B 109.5
H31A C31 H31B 109.5
C28 C31 H31C 109.5
H31A C31 H31C 109.5
H31B C31 H31C 109.5

loop_
_geom_bond_atom_site_label_1
_geom_bond_atom_site_label_2
_geom_bond_distance
Si1 N1 1.7326(12)
Si1 C2 1.8514(16)
Si1 C1 1.8616(16)
Si1 C3 1.9228(13)
N1 C4 1.3948(16)
N1 H1 0.8800
N2 C12 1.3768(16)
N2 N3 1.3771(15)
N2 C3 1.4896(16)
N3 C10 1.3277(17)
N4 N5 1.3656(15)
N4 C23 1.3767(16)
N4 C3 1.4466(15)
N5 C21 1.3323(16)
C1 H1A 0.9800
C1 H1B 0.9800
C1 H1C 0.9800
C2 H2A 0.9800
C2 H2B 0.9800
C2 H2C 0.9800
C3 H3 1.0000
C4 C5 1.396(2)
C4 C9 1.4013(18)
C5 C6 1.391(2)
C5 H5 0.9500
C6 C7 1.384(2)
C6 H6 0.9500
C7 C8 1.382(2)
C7 H7 0.9500
C8 C9 1.387(2)
C8 H8 0.9500
C9 H9 0.9500
C10 C11 1.4017(19)
C10 C13 1.5201(19)
C11 C12 1.3847(19)
C11 H11 0.9500
C12 C17 1.5264(18)
C13 C14 1.509(2)
C13 C16 1.527(2)
C13 C15 1.535(2)
C14 H14A 0.9800
C14 H14B 0.9800
C14 H14C 0.9800
C15 H15A 0.9800
C15 H15B 0.9800
C15 H15C 0.9800
C16 H16A 0.9800
C16 H16B 0.9800
C16 H16C 0.9800
C17 C20 1.532(2)
C17 C19 1.5365(19)
C17 C18 1.5389(19)
C18 H18A 0.9800
C18 H18B 0.9800
C18 H18C 0.9800
C19 H19A 0.9800
C19 H19B 0.9800
C19 H19C 0.9800
C20 H20A 0.9800
C20 H20B 0.9800
C20 H20C 0.9800
C21 C22 1.4115(18)
C21 C24 1.5148(18)
C22 C23 1.3772(19)
C22 H22 0.9500
C23 C28 1.5202(18)
C24 C25 1.527(2)
C24 C27 1.532(2)
C24 C26 1.535(2)
C25 H25A 0.9800
C25 H25B 0.9800
C25 H25C 0.9800
C26 H26A 0.9800
C26 H26B 0.9800
C26 H26C 0.9800
C27 H27A 0.9800
C27 H27B 0.9800
C27 H27C 0.9800
C28 C30 1.531(2)
C28 C29 1.5373(19)
C28 C31 1.540(2)
C29 H29A 0.9800
C29 H29B 0.9800
C29 H29C 0.9800
C30 H30A 0.9800
C30 H30B 0.9800
C30 H30C 0.9800
C31 H31A 0.9800
C31 H31B 0.9800
C31 H31C 0.9800

loop_
_geom_hbond_atom_site_label_D
_geom_hbond_atom_site_label_H
_geom_hbond_atom_site_label_A
_geom_hbond_distance_DH
_geom_hbond_distance_HA
_geom_hbond_distance_DA
_geom_hbond_angle_DHA
N1 H1 N3 0.88 2.29 3.0506(16) 145.2

loop_
_geom_torsion_atom_site_label_1
_geom_torsion_atom_site_label_2
_geom_torsion_atom_site_label_3
_geom_torsion_atom_site_label_4
_geom_torsion
C2 Si1 N1 C4 62.19(15)
C1 Si1 N1 C4 -61.88(15)
C3 Si1 N1 C4 -170.95(13)
C12 N2 N3 C10 -0.49(14)
C3 N2 N3 C10 -178.72(10)
C23 N4 N5 C21 -1.95(14)
C3 N4 N5 C21 -175.19(10)
N5 N4 C3 N2 -103.00(12)
C23 N4 C3 N2 85.33(16)
N5 N4 C3 Si1 36.51(13)
C23 N4 C3 Si1 -135.16(12)
C12 N2 C3 N4 42.6(2)
N3 N2 C3 N4 -139.84(11)
C12 N2 C3 Si1 -94.38(16)
N3 N2 C3 Si1 83.14(11)
N1 Si1 C3 N4 167.09(9)
C2 Si1 C3 N4 -72.67(11)
C1 Si1 C3 N4 52.30(10)
N1 Si1 C3 N2 -53.89(10)
C2 Si1 C3 N2 66.35(11)
C1 Si1 C3 N2 -168.68(10)
Si1 N1 C4 C5 0.4(2)
Si1 N1 C4 C9 179.78(10)
N1 C4 C5 C6 179.23(14)
C9 C4 C5 C6 -0.2(2)
C4 C5 C6 C7 -0.3(3)
C5 C6 C7 C8 0.5(3)
C6 C7 C8 C9 -0.3(2)
C7 C8 C9 C4 -0.3(2)
N1 C4 C9 C8 -178.95(13)
C5 C4 C9 C8 0.5(2)
N2 N3 C10 C11 0.02(15)
N2 N3 C10 C13 179.38(12)
N3 C10 C11 C12 0.45(17)
C13 C10 C11 C12 -178.85(14)
N3 N2 C12 C11 0.76(14)
C3 N2 C12 C11 178.26(14)
N3 N2 C12 C17 179.16(13)
C3 N2 C12 C17 -3.3(2)
C10 C11 C12 N2 -0.72(15)
C10 C11 C12 C17 -179.19(13)
N3 C10 C13 C14 33.2(2)
C11 C10 C13 C14 -147.61(19)
N3 C10 C13 C16 155.12(15)
C11 C10 C13 C16 -25.6(2)
N3 C10 C13 C15 -87.52(17)
C11 C10 C13 C15 91.71(19)
N2 C12 C17 C20 59.45(18)
C11 C12 C17 C20 -122.45(15)
N2 C12 C17 C19 -65.00(18)
C11 C12 C17 C19 113.10(15)
N2 C12 C17 C18 177.76(14)
C11 C12 C17 C18 -4.1(2)
N4 N5 C21 C22 1.18(14)
N4 N5 C21 C24 179.87(11)
N5 C21 C22 C23 -0.03(15)
C24 C21 C22 C23 -178.55(13)
N5 N4 C23 C22 1.93(14)
C3 N4 C23 C22 173.88(12)
N5 N4 C23 C28 -176.48(12)
C3 N4 C23 C28 -4.5(2)
C21 C22 C23 N4 -1.11(14)
C21 C22 C23 C28 177.24(13)
N5 C21 C24 C25 51.61(18)
C22 C21 C24 C25 -129.99(16)
N5 C21 C24 C27 172.75(13)
C22 C21 C24 C27 -8.8(2)
N5 C21 C24 C26 -68.22(16)
C22 C21 C24 C26 110.19(16)
N4 C23 C28 C30 -58.61(18)
C22 C23 C28 C30 123.36(15)
N4 C23 C28 C29 -178.14(12)
C22 C23 C28 C29 3.83(19)
N4 C23 C28 C31 64.86(18)
C22 C23 C28 C31 -113.17(16)
